data_2000507
loop_
_publ_author_name
'Dealwis, C. G.'
'Janes, R. W.'
'Palmer, R. A.'
'Lisgarten, J. N.'
'Maes, D.'
'Flint, C. D.'
'Gazi, D. M.'

_publ_section_title
;
 Structures of chromium(III) cyclam complexes. 3. Structure of
 <i>trans</i>-dichloro(1,4,8,11-tetraazacyclotetradecane)chromium(III)
 bromide
;
_journal_issue 10
_journal_name_full 'Acta Crystallographica Section C'
_journal_page_first 1754
_journal_page_last 1756
_journal_paper_doi 10.1107/S0108270192000040
_journal_volume 48
_journal_year 1992
_chemical_formula_moiety 'C10 H24 Cl2 Cr1 N4,Br1'
_chemical_formula_sum 'C10 H24 Br Cl2 Cr N4'
_chemical_formula_weight 402.9
_symmetry_cell_setting triclinic
_symmetry_space_group_name_H-M 'A -1'
_cell_angle_alpha 86.61(2)
_cell_angle_beta 89.21(2)
_cell_angle_gamma 105.13(3)
_cell_formula_units_Z 2
_cell_length_a 6.440(3)
_cell_length_b 16.6080(10)
_cell_length_c 7.641(2)
_cell_volume 787.2(4)
_diffrn_radiation_type Cu
_diffrn_radiation_wavelength 1.54184
_exptl_absorpt_coefficient_mu 11.72
_exptl_crystal_density_diffrn 1.71
_exptl_crystal_F_000 428
_cod_data_source_file he0038.cif
_cod_data_source_block he0038a
_cod_original_cell_volume 787.4(3)
_cod_original_formula_sum 'C10 H24 Br1 Cl2 Cr1 N4'
_cod_database_code 2000507

loop_
_atom_site_label
_atom_site_fract_x
_atom_site_fract_y
_atom_site_fract_z
_atom_site_U_iso_or_equiv
Br(1) .5 .25 .25 .020(3)
Cr(1) .0 .0 .0 .030(3)
Cl(1) -.25940(10) .0102 -.20390(10) .041(3)
N(1) -.2143(3) .01110(10) .1946(2) .028(10)
C(2) -.1379(5) .0977(2) .2545(3) .039(14)
C(3) -.0636(5) .1565(2) .0940(4) .039(14)
N(4) .1069(3) .12870(10) -.0011(3) .027(10)
C(5) .1687(5) .1738(2) -.1755(4) .035(14)
C(6) .3365(5) .1415(2) -.2713(4) .037(14)
C(7) -.2607(5) -.0549(2) .3398(3) .039(15)
H(1) -.3597 .0069 .1230 ?
H(2) -.2678 .114 .3218 ?
H(21) -.0060 .1012 .3419 ?
H(3) .0009 .2194 .1331 ?
H(31) -.1974 .1549 .0095 ?
H(4) .2479 .1393 .0781 ?
H(5) .0272 .1653 -.2539 ?
H(51) .2340 .2395 -.1577 ?
H(6) .3751 .1681 -.3520 ?
H(61) .4584 .1397 -.1792 ?
H(7) -.3792 -.0484 .4182 ?
H(71) -.1013 -.0469 .3996 ?

loop_
_geom_bond_atom_site_label_1
_geom_bond_atom_site_label_2
_geom_bond_distance
N(1) C(2) 1.495(3)
C(2) C(3) 1.512(4)
C(3) N(4) 1.493(3)
N(4) C(5) 1.485(3)
C(5) C(6) 1.523(4)
C(6) C(7) 1.520(4)
Cr(1) N(1) 2.064(2)
Cr(1) N(4) 2.067(2)
Cr(1) Cl(1) 2.3320(10)
